data_1558271
loop_
_publ_author_name
'Doerr, Alicia M.'
'Burroughs, Justin M.'
'Legaux, Nicholas M.'
'Long, Brian K.'

_publ_section_title
;
 Redox-switchable ring-opening polymerization by tridentate ONN-type
 titanium and zirconium catalysts
;
_journal_issue 19
_journal_name_full 'Catalysis Science &amp; Technology'
_journal_page_first 6501
_journal_page_last 6510
_journal_paper_doi 10.1039/D0CY00642D
_journal_volume 10
_journal_year 2020
_chemical_formula_moiety 'C39 H57.62 Fe N2 O4 Zr'
_chemical_formula_sum 'C39 H57.63 Fe N2 O4 Zr'
_chemical_formula_weight 765.57
_space_group_crystal_system monoclinic
_space_group_IT_number 14
_space_group_name_Hall '-P 2ybc'
_space_group_name_H-M_alt 'P 1 21/c 1'
_atom_sites_solution_hydrogens geom
_atom_sites_solution_primary intrinsic
_atom_sites_solution_secondary difmap
_audit_creation_method SHELXL-2018/3
_audit_update_record
;
2020-03-30 deposited with the CCDC.	2020-06-09 downloaded from the CCDC.
;
_cell_angle_alpha 90
_cell_angle_beta 106.4470(10)
_cell_angle_gamma 90
_cell_formula_units_Z 4
_cell_length_a 22.8642(12)
_cell_length_b 9.1582(5)
_cell_length_c 19.4463(10)
_cell_measurement_reflns_used 9926
_cell_measurement_temperature 100(2)
_cell_measurement_theta_max 31.5415
_cell_measurement_theta_min 2.184
_cell_volume 3905.3(4)
_computing_cell_refinement 'SAINT (Bruker, 2014)'
_computing_data_collection 'Apex3 (Bruker, 2017)'
_computing_data_reduction 'SAINT (Bruker, 2014)'
_computing_publication_material 'SHELXL-2018/3 (Sheldrick, 2018)'
_computing_structure_refinement 'SHELXL-2018/3 (Sheldrick, 2018)'
_computing_structure_solution 'SHELXT 2014/5 (Sheldrick, 2014)'
_diffrn_ambient_temperature 100(2)
_diffrn_detector_area_resol_mean 10.42
_diffrn_measured_fraction_theta_full 1.000
_diffrn_measured_fraction_theta_max 0.999
_diffrn_measurement_device_type 'Bruker D8 Venture'
_diffrn_measurement_method '\f and \w scans'
_diffrn_radiation_type MoK\a
_diffrn_radiation_wavelength 0.71073
_diffrn_reflns_av_R_equivalents 0.0336
_diffrn_reflns_av_unetI/netI 0.0284
_diffrn_reflns_Laue_measured_fraction_full 1.000
_diffrn_reflns_Laue_measured_fraction_max 0.999
_diffrn_reflns_limit_h_max 33
_diffrn_reflns_limit_h_min -32
_diffrn_reflns_limit_k_max 13
_diffrn_reflns_limit_k_min -13
_diffrn_reflns_limit_l_max 28
_diffrn_reflns_limit_l_min -28
_diffrn_reflns_number 51591
_diffrn_reflns_point_group_measured_fraction_full 1.000
_diffrn_reflns_point_group_measured_fraction_max 0.999
_diffrn_reflns_theta_full 25.242
_diffrn_reflns_theta_max 31.553
_diffrn_reflns_theta_min 2.184
_diffrn_source 'microfocus sealed tube'
_exptl_absorpt_coefficient_mu 0.677
_exptl_absorpt_correction_T_max 0.7462
_exptl_absorpt_correction_T_min 0.6676
_exptl_absorpt_correction_type multi-scan
_exptl_absorpt_process_details 'SADABS (Sheldrick, 2014)'
_exptl_crystal_colour orange
_exptl_crystal_density_diffrn 1.302
_exptl_crystal_description block
_exptl_crystal_F_000 1615
_exptl_crystal_size_max 0.200
_exptl_crystal_size_mid 0.195
_exptl_crystal_size_min 0.050
_refine_diff_density_max 2.396
_refine_diff_density_min -0.890
_refine_diff_density_rms 0.073
_refine_ls_extinction_method none
_refine_ls_goodness_of_fit_ref 1.011
_refine_ls_hydrogen_treatment constr
_refine_ls_matrix_type full
_refine_ls_number_parameters 457
_refine_ls_number_reflns 13066
_refine_ls_number_restraints 0
_refine_ls_restrained_S_all 1.011
_refine_ls_R_factor_all 0.0437
_refine_ls_R_factor_gt 0.0353
_refine_ls_shift/su_max 0.003
_refine_ls_shift/su_mean 0.000
_refine_ls_structure_factor_coef Fsqd
_refine_ls_weighting_details 'w=1/[\s^2^(Fo^2^)+(0.0396P)^2^+3.4445P] where P=(Fo^2^+2Fc^2^)/3'
_refine_ls_weighting_scheme calc
_refine_ls_wR_factor_gt 0.0841
_refine_ls_wR_factor_ref 0.0888
_reflns_Friedel_coverage 0.000
_reflns_number_gt 11296
_reflns_number_total 13066
_reflns_threshold_expression 'I > 2\s(I)'
_cod_data_source_file d0cy00642d2.cif
_cod_data_source_block try1_c_pl
_cod_depositor_comments 'Adding full bibliography for 1558270--1558273.cif.'
_cod_original_sg_symbol_H-M 'P 21/c'
_cod_database_code 1558271
_shelx_shelxl_version_number 2018/3
_shelx_space_group_comment
;
The symmetry employed for this shelxl refinement is uniquely defined
by the following loop, which should always be used as a source of
symmetry information in preference to the above space-group names.
They are only intended as comments.
;
_shelx_estimated_absorpt_t_min 0.876
_shelx_estimated_absorpt_t_max 0.967

loop_
_space_group_symop_operation_xyz
'x, y, z'
'-x, y+1/2, -z+1/2'
'-x, -y, -z'
'x, -y-1/2, z-1/2'

loop_
_atom_site_label
_atom_site_type_symbol
_atom_site_fract_x
_atom_site_fract_y
_atom_site_fract_z
_atom_site_U_iso_or_equiv
_atom_site_adp_type
_atom_site_occupancy
_atom_site_site_symmetry_order
_atom_site_calc_flag
_atom_site_refinement_flags_posn
_atom_site_refinement_flags_adp
_atom_site_refinement_flags_occupancy
_atom_site_disorder_assembly
_atom_site_disorder_group
Zr1 Zr 0.18450(2) 0.39448(2) 0.20547(2) 0.01224(4) Uani 1 1 d . . . . .
Fe1 Fe 0.51485(2) 0.29566(3) -0.12383(2) 0.01666(5) Uani 1 1 d . . . . .
O1 O 0.12376(5) 0.26569(14) 0.14029(6) 0.0218(2) Uani 1 1 d . . . . .
O2 O 0.25865(5) 0.48304(13) 0.27213(6) 0.0183(2) Uani 1 1 d . . . . .
O3 O 0.12546(6) 0.52246(15) 0.22987(7) 0.0255(3) Uani 1 1 d . . . . .
O4 O 0.20778(5) 0.48047(13) 0.11937(6) 0.0166(2) Uani 1 1 d . . . . .
N3 N 0.19385(7) 0.21427(16) 0.29734(7) 0.0212(3) Uani 1 1 d . . . . .
N4 N 0.25431(6) 0.21975(15) 0.18618(7) 0.0169(2) Uani 1 1 d . . . . .
C1 C 0.51455(8) 0.0743(2) -0.11061(10) 0.0265(3) Uani 1 1 d . . . . .
H1 H 0.481563 0.005747 -0.136353 0.032 Uiso 1 1 calc R U . . .
C2 C 0.51822(9) 0.1473(2) -0.04489(10) 0.0260(3) Uani 1 1 d . . . . .
H2 H 0.488291 0.138712 -0.016268 0.031 Uiso 1 1 calc R U . . .
C3 C 0.57181(8) 0.2348(2) -0.02705(10) 0.0261(3) Uani 1 1 d . . . . .
H3 H 0.586092 0.298567 0.016211 0.031 Uiso 1 1 calc R U . . .
C4 C 0.60123(8) 0.2168(2) -0.08199(10) 0.0259(3) Uani 1 1 d . . . . .
H4 H 0.639716 0.266070 -0.084120 0.031 Uiso 1 1 calc R U . . .
C5 C 0.56611(8) 0.1173(2) -0.13356(11) 0.0269(4) Uani 1 1 d . . . . .
H5 H 0.575490 0.084599 -0.178338 0.032 Uiso 1 1 calc R U . . .
C6 C 0.49662(7) 0.51220(19) -0.11542(10) 0.0221(3) Uani 1 1 d . . . . .
H6 H 0.513685 0.575690 -0.072591 0.027 Uiso 1 1 calc R U . . .
C7 C 0.52253(9) 0.4890(2) -0.17296(11) 0.0300(4) Uani 1 1 d . . . . .
H7 H 0.561387 0.532867 -0.177257 0.036 Uiso 1 1 calc R U . . .
C8 C 0.48483(9) 0.3896(2) -0.22233(10) 0.0312(4) Uani 1 1 d . . . . .
H8 H 0.492484 0.352581 -0.267379 0.037 Uiso 1 1 calc R U . . .
C9 C 0.43464(8) 0.3506(2) -0.19620(8) 0.0241(3) Uani 1 1 d . . . . .
H9 H 0.400797 0.282218 -0.219702 0.029 Uiso 1 1 calc R U . . .
C10 C 0.44166(7) 0.42704(18) -0.12978(8) 0.0181(3) Uani 1 1 d . . . . .
C11 C 0.40188(7) 0.41980(18) -0.08486(8) 0.0180(3) Uani 1 1 d . . . . .
C12 C 0.36878(7) 0.41885(18) -0.04670(8) 0.0182(3) Uani 1 1 d . . . . .
C13 C 0.32752(7) 0.42981(18) -0.00324(8) 0.0166(3) Uani 1 1 d . . . . .
C14 C 0.28909(7) 0.55243(18) -0.01095(8) 0.0161(3) Uani 1 1 d . . . . .
H14 H 0.290847 0.623979 -0.045682 0.019 Uiso 1 1 calc R U . . .
C15 C 0.24877(6) 0.57397(17) 0.02965(7) 0.0148(3) Uani 1 1 d . . . . .
C16 C 0.24583(6) 0.46429(17) 0.08086(7) 0.0141(3) Uani 1 1 d . . . . .
C17 C 0.28435(7) 0.33921(17) 0.08905(8) 0.0151(3) Uani 1 1 d . . . . .
C18 C 0.32460(7) 0.32431(18) 0.04678(8) 0.0171(3) Uani 1 1 d . . . . .
H18 H 0.350189 0.240802 0.052534 0.021 Uiso 1 1 calc R U . . .
C19 C 0.20931(7) 0.71222(18) 0.02208(8) 0.0178(3) Uani 1 1 d . . . . .
C20 C 0.22188(9) 0.8188(2) -0.03276(10) 0.0273(4) Uani 1 1 d . . . . .
H20A H 0.212469 0.771489 -0.079821 0.041 Uiso 1 1 calc R U . . .
H20B H 0.264937 0.847441 -0.017719 0.041 Uiso 1 1 calc R U . . .
H20C H 0.196271 0.905753 -0.035811 0.041 Uiso 1 1 calc R U . . .
C21 C 0.14111(7) 0.6720(2) -0.00299(9) 0.0251(3) Uani 1 1 d . . . . .
H21A H 0.116513 0.761105 -0.008094 0.038 Uiso 1 1 calc R U . . .
H21B H 0.131324 0.607628 0.032462 0.038 Uiso 1 1 calc R U . . .
H21C H 0.132119 0.621703 -0.049297 0.038 Uiso 1 1 calc R U . . .
C22 C 0.22364(8) 0.79418(19) 0.09413(9) 0.0218(3) Uani 1 1 d . . . . .
H22A H 0.267272 0.816987 0.110459 0.033 Uiso 1 1 calc R U . . .
H22B H 0.212704 0.732694 0.129846 0.033 Uiso 1 1 calc R U . . .
H22C H 0.200048 0.885006 0.087905 0.033 Uiso 1 1 calc R U . . .
C23 C 0.28539(7) 0.22387(17) 0.14070(8) 0.0168(3) Uani 1 1 d . . . . .
H23 H 0.311701 0.143553 0.140788 0.020 Uiso 1 1 calc R U . . .
C24 C 0.25965(10) 0.0912(2) 0.23224(10) 0.0292(4) Uani 1 1 d . . . . .
H24A H 0.299955 0.044790 0.238652 0.035 Uiso 1 1 calc R U . . .
H24B H 0.227783 0.019243 0.209249 0.035 Uiso 1 1 calc R U . . .
C25 C 0.25274(9) 0.1336(2) 0.30314(10) 0.0304(4) Uani 1 1 d . . . . .
H25A H 0.287480 0.196536 0.328105 0.036 Uiso 1 1 calc R U . . .
H25B H 0.254089 0.044738 0.332516 0.036 Uiso 1 1 calc R U . . .
C26 C 0.20308(11) 0.2860(3) 0.36831(10) 0.0376(5) Uani 1 1 d . . . . .
H26A H 0.237591 0.353748 0.376894 0.056 Uiso 1 1 calc R U . . .
H26B H 0.211573 0.211606 0.406054 0.056 Uiso 1 1 calc R U . . .
H26C H 0.166162 0.339986 0.368692 0.056 Uiso 1 1 calc R U . . .
C27 C 0.14130(12) 0.1193(3) 0.28570(12) 0.0483(7) Uani 1 1 d . . . . .
H27A H 0.104714 0.178234 0.281728 0.072 Uiso 1 1 calc R U . . .
H27B H 0.147269 0.051654 0.326160 0.072 Uiso 1 1 calc R U . . .
H27C H 0.136348 0.063715 0.241354 0.072 Uiso 1 1 calc R U . . .
C28 C 0.31147(7) 0.56690(18) 0.29998(8) 0.0173(3) Uani 1 1 d . . . . .
C29 C 0.29263(8) 0.72487(19) 0.30676(9) 0.0236(3) Uani 1 1 d . . . . .
H29A H 0.270707 0.762477 0.259281 0.035 Uiso 1 1 calc R U . . .
H29B H 0.329065 0.784369 0.327036 0.035 Uiso 1 1 calc R U . . .
H29C H 0.266013 0.729219 0.338335 0.035 Uiso 1 1 calc R U . . .
C30 C 0.34699(8) 0.5078(2) 0.37357(9) 0.0237(3) Uani 1 1 d . . . . .
H30A H 0.358511 0.406068 0.368798 0.035 Uiso 1 1 calc R U . . .
H30B H 0.321379 0.512994 0.406271 0.035 Uiso 1 1 calc R U . . .
H30C H 0.383827 0.566606 0.392765 0.035 Uiso 1 1 calc R U . . .
C31 C 0.35132(8) 0.5605(2) 0.24880(9) 0.0241(3) Uani 1 1 d . . . . .
H31A H 0.328235 0.597587 0.201655 0.036 Uiso 1 1 calc R U . . .
H31B H 0.363462 0.459180 0.244135 0.036 Uiso 1 1 calc R U . . .
H31C H 0.387790 0.620580 0.267797 0.036 Uiso 1 1 calc R U . . .
C32 C 0.08769(7) 0.20206(19) 0.07613(9) 0.0214(3) Uani 1 1 d . . . . .
C33 C 0.07171(9) 0.0460(2) 0.09128(11) 0.0322(4) Uani 1 1 d . . . . .
H33A H 0.048091 0.000053 0.046524 0.048 Uiso 1 1 calc R U . . .
H33B H 0.047483 0.047273 0.125552 0.048 Uiso 1 1 calc R U . . .
H33C H 0.109294 -0.009503 0.111497 0.048 Uiso 1 1 calc R U . . .
C34 C 0.12334(9) 0.2015(2) 0.02033(10) 0.0316(4) Uani 1 1 d . . . . .
H34A H 0.098759 0.154994 -0.023784 0.047 Uiso 1 1 calc R U . . .
H34B H 0.161433 0.147091 0.039076 0.047 Uiso 1 1 calc R U . . .
H34C H 0.132653 0.302219 0.009955 0.047 Uiso 1 1 calc R U . . .
C35 C 0.02985(8) 0.2927(2) 0.04852(11) 0.0320(4) Uani 1 1 d . . . . .
H35A H 0.040734 0.392422 0.038677 0.048 Uiso 1 1 calc R U . . .
H35B H 0.007602 0.294906 0.084809 0.048 Uiso 1 1 calc R U . . .
H35C H 0.004031 0.248878 0.004334 0.048 Uiso 1 1 calc R U . . .
C36 C 0.0777(4) 0.6093(12) 0.2362(6) 0.0158(17) Uani 0.623(5) 1 d . . P A 1
C37 C 0.0543(2) 0.5641(5) 0.2971(3) 0.0508(12) Uani 0.623(5) 1 d . . P A 1
H37A H 0.023427 0.634166 0.302433 0.076 Uiso 0.623(5) 1 calc R U P A 1
H37B H 0.088001 0.561647 0.341360 0.076 Uiso 0.623(5) 1 calc R U P A 1
H37C H 0.035911 0.466787 0.287599 0.076 Uiso 0.623(5) 1 calc R U P A 1
C38 C 0.10762(17) 0.7637(4) 0.2548(3) 0.0444(10) Uani 0.623(5) 1 d . . P A 1
H38A H 0.121470 0.799104 0.214453 0.067 Uiso 0.623(5) 1 calc R U P A 1
H38B H 0.142522 0.756637 0.297677 0.067 Uiso 0.623(5) 1 calc R U P A 1
H38C H 0.077572 0.831906 0.263741 0.067 Uiso 0.623(5) 1 calc R U P A 1
C39 C 0.0274(2) 0.6224(7) 0.1661(2) 0.0539(15) Uani 0.623(5) 1 d . . P A 1
H39A H 0.044804 0.656909 0.128421 0.081 Uiso 0.623(5) 1 calc R U P A 1
H39B H -0.003366 0.691982 0.171959 0.081 Uiso 0.623(5) 1 calc R U P A 1
H39C H 0.008429 0.526677 0.152757 0.081 Uiso 0.623(5) 1 calc R U P A 1
C1_1 C 0.0744(10) 0.609(3) 0.2319(13) 0.036(6) Uiso 0.377(5) 1 d . . P A 2
C2_1 C 0.0484(4) 0.6757(8) 0.1628(4) 0.0384(16) Uiso 0.377(5) 1 d . . P A 2
H2A_1 H 0.039159 0.600006 0.125671 0.058 Uiso 0.377(5) 1 calc R U P A 2
H2B_1 H 0.077514 0.745428 0.152983 0.058 Uiso 0.377(5) 1 calc R U P A 2
H2C_1 H 0.010733 0.726977 0.162785 0.058 Uiso 0.377(5) 1 calc R U P A 2
C3_1 C 0.0879(3) 0.7086(8) 0.2949(4) 0.0463(17) Uiso 0.377(5) 1 d . . P A 2
H3A_1 H 0.127314 0.709048 0.328250 0.056 Uiso 0.377(5) 1 calc R U P A 2
H3B_1 H 0.057053 0.771782 0.301794 0.056 Uiso 0.377(5) 1 calc R U P A 2
C4_1 C 0.0306(3) 0.4853(7) 0.2453(3) 0.0370(14) Uiso 0.377(5) 1 d . . P A 2
H4A_1 H -0.006744 0.529666 0.250876 0.055 Uiso 0.377(5) 1 calc R U P A 2
H4B_1 H 0.051229 0.431249 0.288897 0.055 Uiso 0.377(5) 1 calc R U P A 2
H4C_1 H 0.020338 0.418321 0.204303 0.055 Uiso 0.377(5) 1 calc R U P A 2

loop_
_atom_site_aniso_label
_atom_site_aniso_U_11
_atom_site_aniso_U_22
_atom_site_aniso_U_33
_atom_site_aniso_U_23
_atom_site_aniso_U_13
_atom_site_aniso_U_12
Zr1 0.01075(6) 0.01523(7) 0.01102(6) 0.00169(5) 0.00356(4) 0.00077(5)
Fe1 0.01416(10) 0.02019(11) 0.01727(10) -0.00021(8) 0.00710(8) 0.00113(8)
O1 0.0166(5) 0.0278(6) 0.0178(5) 0.0008(5) -0.0002(4) -0.0064(5)
O2 0.0177(5) 0.0196(5) 0.0160(5) -0.0009(4) 0.0022(4) -0.0037(4)
O3 0.0238(6) 0.0289(7) 0.0283(6) 0.0068(5) 0.0149(5) 0.0112(5)
O4 0.0168(5) 0.0196(5) 0.0157(5) 0.0034(4) 0.0085(4) 0.0039(4)
N3 0.0226(6) 0.0232(7) 0.0197(6) 0.0069(5) 0.0089(5) 0.0030(5)
N4 0.0180(6) 0.0149(6) 0.0175(6) 0.0024(5) 0.0045(5) 0.0014(5)
C1 0.0232(8) 0.0204(8) 0.0345(9) -0.0034(7) 0.0059(7) -0.0010(6)
C2 0.0294(9) 0.0219(8) 0.0272(8) 0.0060(7) 0.0090(7) 0.0029(7)
C3 0.0268(8) 0.0228(8) 0.0237(8) 0.0002(6) -0.0007(6) 0.0034(7)
C4 0.0152(7) 0.0243(8) 0.0354(9) -0.0050(7) 0.0026(6) 0.0024(6)
C5 0.0197(7) 0.0252(9) 0.0358(9) -0.0092(7) 0.0076(7) 0.0029(6)
C6 0.0196(7) 0.0200(7) 0.0306(8) 0.0037(6) 0.0134(6) 0.0013(6)
C7 0.0298(9) 0.0304(9) 0.0385(10) 0.0113(8) 0.0237(8) 0.0043(8)
C8 0.0340(9) 0.0452(12) 0.0199(7) 0.0099(8) 0.0166(7) 0.0118(9)
C9 0.0225(7) 0.0361(9) 0.0139(6) -0.0001(6) 0.0056(6) 0.0076(7)
C10 0.0164(6) 0.0224(7) 0.0168(6) 0.0012(5) 0.0066(5) 0.0029(6)
C11 0.0151(6) 0.0207(7) 0.0182(6) -0.0021(6) 0.0049(5) 0.0006(5)
C12 0.0152(6) 0.0220(7) 0.0176(6) -0.0052(6) 0.0048(5) -0.0007(6)
C13 0.0128(6) 0.0231(7) 0.0144(6) -0.0050(5) 0.0047(5) -0.0013(5)
C14 0.0147(6) 0.0213(7) 0.0123(6) -0.0004(5) 0.0037(5) -0.0003(5)
C15 0.0128(6) 0.0188(7) 0.0129(6) 0.0007(5) 0.0039(5) 0.0006(5)
C16 0.0126(6) 0.0174(7) 0.0123(5) -0.0009(5) 0.0035(5) 0.0005(5)
C17 0.0142(6) 0.0176(7) 0.0135(6) -0.0026(5) 0.0040(5) 0.0006(5)
C18 0.0140(6) 0.0205(7) 0.0167(6) -0.0038(5) 0.0044(5) 0.0009(5)
C19 0.0169(6) 0.0223(7) 0.0162(6) 0.0052(5) 0.0080(5) 0.0057(6)
C20 0.0297(9) 0.0300(9) 0.0272(8) 0.0129(7) 0.0164(7) 0.0106(7)
C21 0.0161(7) 0.0348(10) 0.0240(7) 0.0063(7) 0.0051(6) 0.0069(7)
C22 0.0257(8) 0.0196(7) 0.0224(7) 0.0019(6) 0.0105(6) 0.0059(6)
C23 0.0162(6) 0.0156(7) 0.0184(6) -0.0010(5) 0.0046(5) 0.0026(5)
C24 0.0361(10) 0.0229(8) 0.0331(9) 0.0127(7) 0.0173(8) 0.0107(7)
C25 0.0310(9) 0.0304(10) 0.0281(8) 0.0055(7) 0.0057(7) 0.0026(8)
C26 0.0484(12) 0.0453(12) 0.0177(8) 0.0069(8) 0.0071(8) -0.0116(10)
C27 0.0476(13) 0.0596(16) 0.0306(10) 0.0179(10) -0.0006(9) -0.0322(12)
C28 0.0153(6) 0.0206(7) 0.0157(6) -0.0031(5) 0.0042(5) -0.0010(5)
C29 0.0277(8) 0.0193(8) 0.0246(7) -0.0042(6) 0.0086(6) -0.0009(6)
C30 0.0210(7) 0.0291(9) 0.0185(7) -0.0024(6) 0.0019(6) 0.0011(7)
C31 0.0204(7) 0.0318(9) 0.0221(7) -0.0043(7) 0.0095(6) -0.0013(7)
C32 0.0166(7) 0.0238(8) 0.0202(7) -0.0031(6) -0.0005(5) -0.0031(6)
C33 0.0290(9) 0.0278(9) 0.0362(10) -0.0029(8) 0.0032(8) -0.0061(8)
C34 0.0281(9) 0.0413(11) 0.0246(8) -0.0075(8) 0.0063(7) -0.0037(8)
C35 0.0222(8) 0.0366(10) 0.0298(9) -0.0050(8) -0.0048(7) 0.0057(7)
C36 0.0098(16) 0.022(3) 0.0175(18) 0.0007(11) 0.0066(11) 0.0076(11)
C37 0.054(2) 0.048(2) 0.070(3) 0.011(2) 0.049(2) 0.0116(19)
C38 0.0347(18) 0.0235(16) 0.072(3) -0.0025(17) 0.0104(18) -0.0004(13)
C39 0.033(2) 0.073(3) 0.042(2) -0.025(2) -0.0118(17) 0.028(2)

loop_
_atom_type_symbol
_atom_type_description
_atom_type_scat_dispersion_real
_atom_type_scat_dispersion_imag
_atom_type_scat_source
C C 0.0033 0.0016 'International Tables Vol C Tables 4.2.6.8 and 6.1.1.4'
H H 0.0000 0.0000 'International Tables Vol C Tables 4.2.6.8 and 6.1.1.4'
Fe Fe 0.3463 0.8444 'International Tables Vol C Tables 4.2.6.8 and 6.1.1.4'
N N 0.0061 0.0033 'International Tables Vol C Tables 4.2.6.8 and 6.1.1.4'
O O 0.0106 0.0060 'International Tables Vol C Tables 4.2.6.8 and 6.1.1.4'
Zr Zr -2.9673 0.5597 'International Tables Vol C Tables 4.2.6.8 and 6.1.1.4'

loop_
_geom_angle_atom_site_label_1
_geom_angle_atom_site_label_2
_geom_angle_atom_site_label_3
_geom_angle
_geom_angle_site_symmetry_1
_geom_angle_site_symmetry_3
_geom_angle_publ_flag
O3 Zr1 O1 96.06(6) . . ?
O3 Zr1 O2 96.74(5) . . ?
O1 Zr1 O2 166.28(5) . . ?
O3 Zr1 O4 109.03(5) . . ?
O1 Zr1 O4 90.19(5) . . ?
O2 Zr1 O4 90.29(5) . . ?
O3 Zr1 N4 173.20(5) . . ?
O1 Zr1 N4 83.00(5) . . ?
O2 Zr1 N4 83.71(5) . . ?
O4 Zr1 N4 77.73(4) . . ?
O3 Zr1 N3 98.90(5) . . ?
O1 Zr1 N3 88.02(5) . . ?
O2 Zr1 N3 85.15(5) . . ?
O4 Zr1 N3 152.05(5) . . ?
N4 Zr1 N3 74.36(5) . . ?
C8 Fe1 C9 41.04(7) . . ?
C8 Fe1 C2 157.45(9) . . ?
C9 Fe1 C2 121.42(8) . . ?
C8 Fe1 C10 69.14(7) . . ?
C9 Fe1 C10 41.35(6) . . ?
C2 Fe1 C10 106.98(7) . . ?
C8 Fe1 C3 160.33(8) . . ?
C9 Fe1 C3 157.10(7) . . ?
C2 Fe1 C3 40.86(8) . . ?
C10 Fe1 C3 120.89(7) . . ?
C8 Fe1 C6 69.05(8) . . ?
C9 Fe1 C6 69.54(8) . . ?
C2 Fe1 C6 123.56(7) . . ?
C10 Fe1 C6 41.26(6) . . ?
C3 Fe1 C6 106.44(7) . . ?
C8 Fe1 C7 40.85(9) . . ?
C9 Fe1 C7 69.02(8) . . ?
C2 Fe1 C7 160.30(8) . . ?
C10 Fe1 C7 68.88(7) . . ?
C3 Fe1 C7 123.47(8) . . ?
C6 Fe1 C7 40.75(7) . . ?
C8 Fe1 C4 123.71(8) . . ?
C9 Fe1 C4 160.69(7) . . ?
C2 Fe1 C4 68.77(8) . . ?
C10 Fe1 C4 156.50(7) . . ?
C3 Fe1 C4 40.83(8) . . ?
C6 Fe1 C4 120.49(7) . . ?
C7 Fe1 C4 106.93(8) . . ?
C8 Fe1 C1 121.73(9) . . ?
C9 Fe1 C1 107.34(8) . . ?
C2 Fe1 C1 40.86(8) . . ?
C10 Fe1 C1 124.12(7) . . ?
C3 Fe1 C1 68.71(8) . . ?
C6 Fe1 C1 160.90(7) . . ?
C7 Fe1 C1 157.27(8) . . ?
C4 Fe1 C1 68.70(7) . . ?
C8 Fe1 C5 107.43(8) . . ?
C9 Fe1 C5 124.09(7) . . ?
C2 Fe1 C5 68.73(8) . . ?
C10 Fe1 C5 161.26(7) . . ?
C3 Fe1 C5 68.59(8) . . ?
C6 Fe1 C5 156.34(7) . . ?
C7 Fe1 C5 121.35(8) . . ?
C4 Fe1 C5 40.69(7) . . ?
C1 Fe1 C5 40.86(7) . . ?
C32 O1 Zr1 159.83(11) . . ?
C28 O2 Zr1 162.62(10) . . ?
C36 O3 Zr1 170.8(5) . . ?
C1_1 O3 Zr1 167.3(10) . . ?
C16 O4 Zr1 142.42(10) . . ?
C27 N3 C26 107.67(16) . . ?
C27 N3 C25 113.60(18) . . ?
C26 N3 C25 104.89(15) . . ?
C27 N3 Zr1 113.71(12) . . ?
C26 N3 Zr1 110.26(12) . . ?
C25 N3 Zr1 106.36(10) . . ?
C23 N4 C24 118.63(14) . . ?
C23 N4 Zr1 128.35(11) . . ?
C24 N4 Zr1 113.00(10) . . ?
C2 C1 C5 107.85(16) . . ?
C2 C1 Fe1 69.24(10) . . ?
C5 C1 Fe1 69.80(11) . . ?
C2 C1 H1 126.1 . . ?
C5 C1 H1 126.1 . . ?
Fe1 C1 H1 126.1 . . ?
C3 C2 C1 108.13(16) . . ?
C3 C2 Fe1 69.76(10) . . ?
C1 C2 Fe1 69.90(11) . . ?
C3 C2 H2 125.9 . . ?
C1 C2 H2 125.9 . . ?
Fe1 C2 H2 125.9 . . ?
C2 C3 C4 108.02(16) . . ?
C2 C3 Fe1 69.39(10) . . ?
C4 C3 Fe1 69.70(10) . . ?
C2 C3 H3 126.0 . . ?
C4 C3 H3 126.0 . . ?
Fe1 C3 H3 126.0 . . ?
C5 C4 C3 108.09(16) . . ?
C5 C4 Fe1 69.92(10) . . ?
C3 C4 Fe1 69.47(10) . . ?
C5 C4 H4 126.0 . . ?
C3 C4 H4 126.0 . . ?
Fe1 C4 H4 126.0 . . ?
C4 C5 C1 107.90(16) . . ?
C4 C5 Fe1 69.39(10) . . ?
C1 C5 Fe1 69.34(10) . . ?
C4 C5 H5 126.0 . . ?
C1 C5 H5 126.0 . . ?
Fe1 C5 H5 126.0 . . ?
C7 C6 C10 107.57(16) . . ?
C7 C6 Fe1 69.63(11) . . ?
C10 C6 Fe1 69.19(10) . . ?
C7 C6 H6 126.2 . . ?
C10 C6 H6 126.2 . . ?
Fe1 C6 H6 126.2 . . ?
C6 C7 C8 108.59(16) . . ?
C6 C7 Fe1 69.61(10) . . ?
C8 C7 Fe1 69.24(11) . . ?
C6 C7 H7 125.7 . . ?
C8 C7 H7 125.7 . . ?
Fe1 C7 H7 125.7 . . ?
C7 C8 C9 108.34(15) . . ?
C7 C8 Fe1 69.91(11) . . ?
C9 C8 Fe1 69.47(10) . . ?
C7 C8 H8 125.8 . . ?
C9 C8 H8 125.8 . . ?
Fe1 C8 H8 125.8 . . ?
C8 C9 C10 107.58(17) . . ?
C8 C9 Fe1 69.49(10) . . ?
C10 C9 Fe1 69.47(9) . . ?
C8 C9 H9 126.2 . . ?
C10 C9 H9 126.2 . . ?
Fe1 C9 H9 126.2 . . ?
C11 C10 C6 125.36(15) . . ?
C11 C10 C9 126.71(15) . . ?
C6 C10 C9 107.92(14) . . ?
C11 C10 Fe1 126.31(12) . . ?
C6 C10 Fe1 69.55(9) . . ?
C9 C10 Fe1 69.18(9) . . ?
C12 C11 C10 177.71(18) . . ?
C11 C12 C13 175.17(18) . . ?
C18 C13 C14 118.57(13) . . ?
C18 C13 C12 122.28(15) . . ?
C14 C13 C12 119.15(14) . . ?
C15 C14 C13 123.26(14) . . ?
C15 C14 H14 118.4 . . ?
C13 C14 H14 118.4 . . ?
C14 C15 C16 117.81(14) . . ?
C14 C15 C19 121.95(13) . . ?
C16 C15 C19 120.22(12) . . ?
O4 C16 C17 121.14(13) . . ?
O4 C16 C15 119.33(13) . . ?
C17 C16 C15 119.53(13) . . ?
C18 C17 C16 119.96(14) . . ?
C18 C17 C23 116.69(14) . . ?
C16 C17 C23 123.35(13) . . ?
C13 C18 C17 120.87(14) . . ?
C13 C18 H18 119.6 . . ?
C17 C18 H18 119.6 . . ?
C20 C19 C15 111.77(13) . . ?
C20 C19 C22 106.80(14) . . ?
C15 C19 C22 110.26(12) . . ?
C20 C19 C21 107.73(13) . . ?
C15 C19 C21 110.32(14) . . ?
C22 C19 C21 109.86(13) . . ?
C19 C20 H20A 109.5 . . ?
C19 C20 H20B 109.5 . . ?
H20A C20 H20B 109.5 . . ?
C19 C20 H20C 109.5 . . ?
H20A C20 H20C 109.5 . . ?
H20B C20 H20C 109.5 . . ?
C19 C21 H21A 109.5 . . ?
C19 C21 H21B 109.5 . . ?
H21A C21 H21B 109.5 . . ?
C19 C21 H21C 109.5 . . ?
H21A C21 H21C 109.5 . . ?
H21B C21 H21C 109.5 . . ?
C19 C22 H22A 109.5 . . ?
C19 C22 H22B 109.5 . . ?
H22A C22 H22B 109.5 . . ?
C19 C22 H22C 109.5 . . ?
H22A C22 H22C 109.5 . . ?
H22B C22 H22C 109.5 . . ?
N4 C23 C17 126.47(14) . . ?
N4 C23 H23 116.8 . . ?
C17 C23 H23 116.8 . . ?
N4 C24 C25 110.21(16) . . ?
N4 C24 H24A 109.6 . . ?
C25 C24 H24A 109.6 . . ?
N4 C24 H24B 109.6 . . ?
C25 C24 H24B 109.6 . . ?
H24A C24 H24B 108.1 . . ?
C24 C25 N3 112.69(15) . . ?
C24 C25 H25A 109.1 . . ?
N3 C25 H25A 109.1 . . ?
C24 C25 H25B 109.1 . . ?
N3 C25 H25B 109.1 . . ?
H25A C25 H25B 107.8 . . ?
N3 C26 H26A 109.5 . . ?
N3 C26 H26B 109.5 . . ?
H26A C26 H26B 109.5 . . ?
N3 C26 H26C 109.5 . . ?
H26A C26 H26C 109.5 . . ?
H26B C26 H26C 109.5 . . ?
N3 C27 H27A 109.5 . . ?
N3 C27 H27B 109.5 . . ?
H27A C27 H27B 109.5 . . ?
N3 C27 H27C 109.5 . . ?
H27A C27 H27C 109.5 . . ?
H27B C27 H27C 109.5 . . ?
O2 C28 C29 108.60(13) . . ?
O2 C28 C31 109.51(13) . . ?
C29 C28 C31 109.12(14) . . ?
O2 C28 C30 109.76(13) . . ?
C29 C28 C30 110.02(13) . . ?
C31 C28 C30 109.81(13) . . ?
C28 C29 H29A 109.5 . . ?
C28 C29 H29B 109.5 . . ?
H29A C29 H29B 109.5 . . ?
C28 C29 H29C 109.5 . . ?
H29A C29 H29C 109.5 . . ?
H29B C29 H29C 109.5 . . ?
C28 C30 H30A 109.5 . . ?
C28 C30 H30B 109.5 . . ?
H30A C30 H30B 109.5 . . ?
C28 C30 H30C 109.5 . . ?
H30A C30 H30C 109.5 . . ?
H30B C30 H30C 109.5 . . ?
C28 C31 H31A 109.5 . . ?
C28 C31 H31B 109.5 . . ?
H31A C31 H31B 109.5 . . ?
C28 C31 H31C 109.5 . . ?
H31A C31 H31C 109.5 . . ?
H31B C31 H31C 109.5 . . ?
O1 C32 C33 109.15(14) . . ?
O1 C32 C35 108.54(14) . . ?
C33 C32 C35 110.29(15) . . ?
O1 C32 C34 109.44(14) . . ?
C33 C32 C34 109.82(16) . . ?
C35 C32 C34 109.57(16) . . ?
C32 C33 H33A 109.5 . . ?
C32 C33 H33B 109.5 . . ?
H33A C33 H33B 109.5 . . ?
C32 C33 H33C 109.5 . . ?
H33A C33 H33C 109.5 . . ?
H33B C33 H33C 109.5 . . ?
C32 C34 H34A 109.5 . . ?
C32 C34 H34B 109.5 . . ?
H34A C34 H34B 109.5 . . ?
C32 C34 H34C 109.5 . . ?
H34A C34 H34C 109.5 . . ?
H34B C34 H34C 109.5 . . ?
C32 C35 H35A 109.5 . . ?
C32 C35 H35B 109.5 . . ?
H35A C35 H35B 109.5 . . ?
C32 C35 H35C 109.5 . . ?
H35A C35 H35C 109.5 . . ?
H35B C35 H35C 109.5 . . ?
O3 C36 C37 112.5(7) . . ?
O3 C36 C39 112.4(7) . . ?
C37 C36 C39 112.6(6) . . ?
O3 C36 C38 103.5(6) . . ?
C37 C36 C38 107.4(7) . . ?
C39 C36 C38 107.8(7) . . ?
C36 C37 H37A 109.5 . . ?
C36 C37 H37B 109.5 . . ?
H37A C37 H37B 109.5 . . ?
C36 C37 H37C 109.5 . . ?
H37A C37 H37C 109.5 . . ?
H37B C37 H37C 109.5 . . ?
C36 C38 H38A 109.5 . . ?
C36 C38 H38B 109.5 . . ?
H38A C38 H38B 109.5 . . ?
C36 C38 H38C 109.5 . . ?
H38A C38 H38C 109.5 . . ?
H38B C38 H38C 109.5 . . ?
C36 C39 H39A 109.5 . . ?
C36 C39 H39B 109.5 . . ?
H39A C39 H39B 109.5 . . ?
C36 C39 H39C 109.5 . . ?
H39A C39 H39C 109.5 . . ?
H39B C39 H39C 109.5 . . ?
O3 C1_1 C2_1 109.6(15) . . ?
O3 C1_1 C3_1 112.6(16) . . ?
C2_1 C1_1 C3_1 116.3(17) . . ?
O3 C1_1 C4_1 99.6(15) . . ?
C2_1 C1_1 C4_1 110.1(16) . . ?
C3_1 C1_1 C4_1 107.3(14) . . ?
C1_1 C2_1 H2A_1 109.5 . . ?
C1_1 C2_1 H2B_1 109.5 . . ?
H2A_1 C2_1 H2B_1 109.5 . . ?
C1_1 C2_1 H2C_1 109.5 . . ?
H2A_1 C2_1 H2C_1 109.5 . . ?
H2B_1 C2_1 H2C_1 109.5 . . ?
C1_1 C3_1 H3A_1 120.0 . . ?
C1_1 C3_1 H3B_1 120.0 . . ?
H3A_1 C3_1 H3B_1 120.0 . . ?
C1_1 C4_1 H4A_1 109.5 . . ?
C1_1 C4_1 H4B_1 109.5 . . ?
H4A_1 C4_1 H4B_1 109.5 . . ?
C1_1 C4_1 H4C_1 109.5 . . ?
H4A_1 C4_1 H4C_1 109.5 . . ?
H4B_1 C4_1 H4C_1 109.5 . . ?

loop_
_geom_bond_atom_site_label_1
_geom_bond_atom_site_label_2
_geom_bond_distance
_geom_bond_site_symmetry_2
_geom_bond_publ_flag
Zr1 O3 1.9452(12) . ?
Zr1 O1 1.9823(12) . ?
Zr1 O2 1.9919(11) . ?
Zr1 O4 2.0522(10) . ?
Zr1 N4 2.3638(13) . ?
Zr1 N3 2.3968(14) . ?
Fe1 C8 2.0339(18) . ?
Fe1 C9 2.0337(17) . ?
Fe1 C2 2.0349(18) . ?
Fe1 C10 2.0377(16) . ?
Fe1 C3 2.0398(17) . ?
Fe1 C6 2.0425(18) . ?
Fe1 C7 2.0427(19) . ?
Fe1 C4 2.0428(17) . ?
Fe1 C1 2.0437(19) . ?
Fe1 C5 2.0498(18) . ?
O1 C32 1.4120(19) . ?
O2 C28 1.4041(18) . ?
O3 C36 1.385(8) . ?
O3 C1_1 1.42(2) . ?
O4 C16 1.3071(17) . ?
N3 C27 1.448(3) . ?
N3 C26 1.489(2) . ?
N3 C25 1.512(2) . ?
N4 C23 1.282(2) . ?
N4 C24 1.464(2) . ?
C1 C2 1.424(3) . ?
C1 C5 1.429(3) . ?
C1 H1 1.0000 . ?
C2 C3 1.422(3) . ?
C2 H2 1.0000 . ?
C3 C4 1.424(3) . ?
C3 H3 1.0000 . ?
C4 C5 1.423(2) . ?
C4 H4 1.0000 . ?
C5 H5 1.0000 . ?
C6 C7 1.422(2) . ?
C6 C10 1.438(2) . ?
C6 H6 1.0000 . ?
C7 C8 1.423(3) . ?
C7 H7 1.0000 . ?
C8 C9 1.426(3) . ?
C8 H8 1.0000 . ?
C9 C10 1.437(2) . ?
C9 H9 1.0000 . ?
C10 C11 1.430(2) . ?
C11 C12 1.201(2) . ?
C12 C13 1.437(2) . ?
C13 C18 1.386(2) . ?
C13 C14 1.408(2) . ?
C14 C15 1.387(2) . ?
C14 H14 0.9500 . ?
C15 C16 1.429(2) . ?
C15 C19 1.537(2) . ?
C16 C17 1.426(2) . ?
C17 C18 1.403(2) . ?
C17 C23 1.453(2) . ?
C18 H18 0.9500 . ?
C19 C20 1.532(2) . ?
C19 C22 1.541(2) . ?
C19 C21 1.541(2) . ?
C20 H20A 0.9800 . ?
C20 H20B 0.9800 . ?
C20 H20C 0.9800 . ?
C21 H21A 0.9800 . ?
C21 H21B 0.9800 . ?
C21 H21C 0.9800 . ?
C22 H22A 0.9800 . ?
C22 H22B 0.9800 . ?
C22 H22C 0.9800 . ?
C23 H23 0.9500 . ?
C24 C25 1.484(3) . ?
C24 H24A 0.9900 . ?
C24 H24B 0.9900 . ?
C25 H25A 0.9900 . ?
C25 H25B 0.9900 . ?
C26 H26A 0.9800 . ?
C26 H26B 0.9800 . ?
C26 H26C 0.9800 . ?
C27 H27A 0.9800 . ?
C27 H27B 0.9800 . ?
C27 H27C 0.9800 . ?
C28 C29 1.526(2) . ?
C28 C31 1.529(2) . ?
C28 C30 1.530(2) . ?
C29 H29A 0.9800 . ?
C29 H29B 0.9800 . ?
C29 H29C 0.9800 . ?
C30 H30A 0.9800 . ?
C30 H30B 0.9800 . ?
C30 H30C 0.9800 . ?
C31 H31A 0.9800 . ?
C31 H31B 0.9800 . ?
C31 H31C 0.9800 . ?
C32 C33 1.524(3) . ?
C32 C35 1.524(2) . ?
C32 C34 1.531(3) . ?
C33 H33A 0.9800 . ?
C33 H33B 0.9800 . ?
C33 H33C 0.9800 . ?
C34 H34A 0.9800 . ?
C34 H34B 0.9800 . ?
C34 H34C 0.9800 . ?
C35 H35A 0.9800 . ?
C35 H35B 0.9800 . ?
C35 H35C 0.9800 . ?
C36 C37 1.490(10) . ?
C36 C39 1.518(12) . ?
C36 C38 1.568(12) . ?
C37 H37A 0.9800 . ?
C37 H37B 0.9800 . ?
C37 H37C 0.9800 . ?
C38 H38A 0.9800 . ?
C38 H38B 0.9800 . ?
C38 H38C 0.9800 . ?
C39 H39A 0.9800 . ?
C39 H39B 0.9800 . ?
C39 H39C 0.9800 . ?
C1_1 C2_1 1.44(3) . ?
C1_1 C3_1 1.49(3) . ?
C1_1 C4_1 1.58(3) . ?
C2_1 H2A_1 0.9800 . ?
C2_1 H2B_1 0.9800 . ?
C2_1 H2C_1 0.9800 . ?
C3_1 H3A_1 0.9500 . ?
C3_1 H3B_1 0.9500 . ?
C4_1 H4A_1 0.9800 . ?
C4_1 H4B_1 0.9800 . ?
C4_1 H4C_1 0.9800 . ?

loop_
_geom_torsion_atom_site_label_1
_geom_torsion_atom_site_label_2
_geom_torsion_atom_site_label_3
_geom_torsion_atom_site_label_4
_geom_torsion
_geom_torsion_site_symmetry_1
_geom_torsion_site_symmetry_2
_geom_torsion_site_symmetry_3
_geom_torsion_site_symmetry_4
_geom_torsion_publ_flag
C5 C1 C2 C3 -0.2(2) . . . . ?
Fe1 C1 C2 C3 -59.50(12) . . . . ?
C5 C1 C2 Fe1 59.33(13) . . . . ?
C1 C2 C3 C4 0.4(2) . . . . ?
Fe1 C2 C3 C4 -59.20(13) . . . . ?
C1 C2 C3 Fe1 59.59(13) . . . . ?
C2 C3 C4 C5 -0.5(2) . . . . ?
Fe1 C3 C4 C5 -59.47(13) . . . . ?
C2 C3 C4 Fe1 59.00(12) . . . . ?
C3 C4 C5 C1 0.4(2) . . . . ?
Fe1 C4 C5 C1 -58.83(13) . . . . ?
C3 C4 C5 Fe1 59.19(13) . . . . ?
C2 C1 C5 C4 -0.1(2) . . . . ?
Fe1 C1 C5 C4 58.86(13) . . . . ?
C2 C1 C5 Fe1 -58.98(13) . . . . ?
C10 C6 C7 C8 -0.6(2) . . . . ?
Fe1 C6 C7 C8 58.40(14) . . . . ?
C10 C6 C7 Fe1 -59.00(12) . . . . ?
C6 C7 C8 C9 0.4(2) . . . . ?
Fe1 C7 C8 C9 59.03(13) . . . . ?
C6 C7 C8 Fe1 -58.63(13) . . . . ?
C7 C8 C9 C10 0.0(2) . . . . ?
Fe1 C8 C9 C10 59.26(12) . . . . ?
C7 C8 C9 Fe1 -59.30(13) . . . . ?
C7 C6 C10 C11 179.96(16) . . . . ?
Fe1 C6 C10 C11 120.69(16) . . . . ?
C7 C6 C10 C9 0.56(19) . . . . ?
Fe1 C6 C10 C9 -58.71(12) . . . . ?
C7 C6 C10 Fe1 59.27(12) . . . . ?
C8 C9 C10 C11 -179.71(16) . . . . ?
Fe1 C9 C10 C11 -120.44(17) . . . . ?
C8 C9 C10 C6 -0.3(2) . . . . ?
Fe1 C9 C10 C6 58.95(12) . . . . ?
C8 C9 C10 Fe1 -59.26(13) . . . . ?
C18 C13 C14 C15 0.7(2) . . . . ?
C12 C13 C14 C15 -178.60(14) . . . . ?
C13 C14 C15 C16 -1.0(2) . . . . ?
C13 C14 C15 C19 177.41(14) . . . . ?
Zr1 O4 C16 C17 9.7(2) . . . . ?
Zr1 O4 C16 C15 -170.31(12) . . . . ?
C14 C15 C16 O4 -179.20(13) . . . . ?
C19 C15 C16 O4 2.3(2) . . . . ?
C14 C15 C16 C17 0.8(2) . . . . ?
C19 C15 C16 C17 -177.72(13) . . . . ?
O4 C16 C17 C18 179.73(13) . . . . ?
C15 C16 C17 C18 -0.2(2) . . . . ?
O4 C16 C17 C23 -1.3(2) . . . . ?
C15 C16 C17 C23 178.69(14) . . . . ?
C14 C13 C18 C17 -0.1(2) . . . . ?
C12 C13 C18 C17 179.16(14) . . . . ?
C16 C17 C18 C13 -0.1(2) . . . . ?
C23 C17 C18 C13 -179.07(14) . . . . ?
C14 C15 C19 C20 -1.5(2) . . . . ?
C16 C15 C19 C20 176.95(14) . . . . ?
C14 C15 C19 C22 -120.09(15) . . . . ?
C16 C15 C19 C22 58.32(18) . . . . ?
C14 C15 C19 C21 118.38(16) . . . . ?
C16 C15 C19 C21 -63.21(18) . . . . ?
C24 N4 C23 C17 177.64(16) . . . . ?
Zr1 N4 C23 C17 -0.5(2) . . . . ?
C18 C17 C23 N4 176.88(15) . . . . ?
C16 C17 C23 N4 -2.1(2) . . . . ?
C23 N4 C24 C25 147.33(16) . . . . ?
Zr1 N4 C24 C25 -34.22(19) . . . . ?
N4 C24 C25 N3 55.5(2) . . . . ?
C27 N3 C25 C24 79.4(2) . . . . ?
C26 N3 C25 C24 -163.25(16) . . . . ?
Zr1 N3 C25 C24 -46.42(18) . . . . ?
Zr1 O2 C28 C29 75.4(4) . . . . ?
Zr1 O2 C28 C31 -43.6(4) . . . . ?
Zr1 O2 C28 C30 -164.2(3) . . . . ?
Zr1 O1 C32 C33 152.6(3) . . . . ?
Zr1 O1 C32 C35 -87.2(3) . . . . ?
Zr1 O1 C32 C34 32.4(4) . . . . ?
Zr1 O3 C1_1 C2_1 -36(6) . . . . ?
Zr1 O3 C1_1 C3_1 -167(3) . . . . ?
Zr1 O3 C1_1 C4_1 79(5) . . . . ?
